data_7124113
loop_
_publ_author_name
'Mandal, Swadhin K.'
'Das, Hari Sankar'
'Das, Shyamal'
'Dey, Kartick'
'Singh, Bhagat'
'Koottanil Haridasan, Rahul'
'Das, Arpan'
'Ahmed, Jasimuddin'

_publ_section_title
;
 Primary Amides to Amines or Nitriles: Dual Role by a Single Catalyst
;
_journal_name_full 'Chemical Communications'
_journal_paper_doi 10.1039/C9CC05856G
_journal_year 2019
_chemical_formula_moiety 'C28 H18 Cl Mn N2 O2'
_chemical_formula_sum 'C28 H18 Cl Mn N2 O2'
_chemical_formula_weight 504.83
_space_group_crystal_system monoclinic
_space_group_IT_number 14
_space_group_name_Hall '-P 2yn'
_space_group_name_H-M_alt 'P 1 21/n 1'
_symmetry_space_group_name_Hall '-P 2yn'
_symmetry_space_group_name_H-M 'P 1 21/n 1'
_atom_sites_solution_hydrogens geom
_atom_sites_solution_primary dual
_audit_creation_date 2019-01-09
_audit_creation_method
;
Olex2 1.2
(compiled 2018.05.29 svn.r3508 for OlexSys, GUI svn.r5506)
;
_audit_update_record
;
2019-01-09 deposited with the CCDC.    2019-09-04 downloaded from the CCDC.
;
_cell_angle_alpha 90
_cell_angle_beta 104.276(7)
_cell_angle_gamma 90
_cell_formula_units_Z 4
_cell_length_a 10.0980(10)
_cell_length_b 11.6602(7)
_cell_length_c 18.3347(11)
_cell_measurement_reflns_used 2638
_cell_measurement_temperature 103(5)
_cell_measurement_theta_max 24.9730
_cell_measurement_theta_min 2.0800
_cell_volume 2092.1(3)
_computing_cell_refinement
;
CrysAlisPro, Agilent Technologies,
Version 1.171.37.34 (release 22-05-2014 CrysAlis171 .NET)
(compiled May 22 2014,16:03:01)
;
_computing_data_collection
;
CrysAlisPro, Agilent Technologies,
Version 1.171.37.34 (release 22-05-2014 CrysAlis171 .NET)
(compiled May 22 2014,16:03:01)
;
_computing_data_reduction
;
CrysAlisPro, Agilent Technologies,
Version 1.171.37.34 (release 22-05-2014 CrysAlis171 .NET)
(compiled May 22 2014,16:03:01)
;
_computing_molecular_graphics 'Olex2 (Dolomanov et al., 2009)'
_computing_publication_material 'Olex2 (Dolomanov et al., 2009)'
_computing_structure_refinement 'ShelXL (Sheldrick, 2015)'
_computing_structure_solution 'ShelXT (Sheldrick, 2015)'
_diffrn_ambient_environment N~2~
_diffrn_ambient_temperature 103(5)
_diffrn_detector 'CCD plate'
_diffrn_detector_area_resol_mean 7.9580
_diffrn_detector_type Eos
_diffrn_measured_fraction_theta_full 0.989
_diffrn_measured_fraction_theta_max 0.989
_diffrn_measurement_details
;
#__ type_ start__ end____ width___ exp.time_
  1 omega  -94.00  -58.00   1.0000   50.0000
omega____ theta____ kappa____ phi______ frames
    -      -25.7617  178.0000 -180.0000 36

#__ type_ start__ end____ width___ exp.time_
  2 omega   -9.00   70.00   1.0000   50.0000
omega____ theta____ kappa____ phi______ frames
    -       27.1679  -99.0000  120.0000 79

#__ type_ start__ end____ width___ exp.time_
  3 omega  -23.00   81.00   1.0000   50.0000
omega____ theta____ kappa____ phi______ frames
    -       27.1679   19.0000  -90.0000 104
;
_diffrn_measurement_device 'four-circle diffractometer'
_diffrn_measurement_device_type 'SuperNova, Dual, Cu at zero, Eos'
_diffrn_measurement_method '\w scans'
_diffrn_orient_matrix_UB_11 0.0247880000
_diffrn_orient_matrix_UB_12 0.0563420000
_diffrn_orient_matrix_UB_13 -0.0027507000
_diffrn_orient_matrix_UB_21 0.0648579000
_diffrn_orient_matrix_UB_22 -0.0225101000
_diffrn_orient_matrix_UB_23 -0.0006651000
_diffrn_orient_matrix_UB_31 -0.0207332000
_diffrn_orient_matrix_UB_32 -0.0034274000
_diffrn_orient_matrix_UB_33 -0.0398725000
_diffrn_radiation_monochromator mirror
_diffrn_radiation_probe x-ray
_diffrn_radiation_type MoK\a
_diffrn_radiation_wavelength 0.71073
_diffrn_reflns_av_R_equivalents 0.0608
_diffrn_reflns_av_unetI/netI 0.0881
_diffrn_reflns_Laue_measured_fraction_full 0.989
_diffrn_reflns_Laue_measured_fraction_max 0.989
_diffrn_reflns_limit_h_max 11
_diffrn_reflns_limit_h_min -10
_diffrn_reflns_limit_k_max 13
_diffrn_reflns_limit_k_min -11
_diffrn_reflns_limit_l_max 13
_diffrn_reflns_limit_l_min -21
_diffrn_reflns_number 5615
_diffrn_reflns_point_group_measured_fraction_full 0.989
_diffrn_reflns_point_group_measured_fraction_max 0.989
_diffrn_reflns_theta_full 25.026
_diffrn_reflns_theta_max 25.026
_diffrn_reflns_theta_min 2.114
_diffrn_source 'SuperNova (Mo) X-ray Source'
_exptl_absorpt_coefficient_mu 0.791
_exptl_absorpt_correction_T_max 1.00000
_exptl_absorpt_correction_T_min 0.10672
_exptl_absorpt_correction_type multi-scan
_exptl_absorpt_process_details
;
CrysAlisPro, Agilent Technologies,
Version 1.171.37.34 (release 22-05-2014 CrysAlis171 .NET)
(compiled May 22 2014,16:03:01)
Empirical absorption correction using spherical harmonics,
 implemented in SCALE3 ABSPACK scaling algorithm.
;
_exptl_crystal_colour 'metallic dark brown'
_exptl_crystal_colour_lustre metallic
_exptl_crystal_colour_modifier dark
_exptl_crystal_colour_primary brown
_exptl_crystal_density_diffrn 1.603
_exptl_crystal_description block
_exptl_crystal_F_000 1032
_exptl_crystal_size_max 0.2
_exptl_crystal_size_mid 0.15
_exptl_crystal_size_min 0.1
_refine_diff_density_max 1.297
_refine_diff_density_min -0.753
_refine_diff_density_rms 0.115
_refine_ls_extinction_method none
_refine_ls_goodness_of_fit_ref 1.034
_refine_ls_hydrogen_treatment constr
_refine_ls_matrix_type full
_refine_ls_number_parameters 307
_refine_ls_number_reflns 3647
_refine_ls_number_restraints 0
_refine_ls_restrained_S_all 1.034
_refine_ls_R_factor_all 0.0804
_refine_ls_R_factor_gt 0.0632
_refine_ls_shift/su_max 0.001
_refine_ls_shift/su_mean 0.000
_refine_ls_structure_factor_coef Fsqd
_refine_ls_weighting_details 'w=1/[\s^2^(Fo^2^)+(0.0917P)^2^+0.2591P] where P=(Fo^2^+2Fc^2^)/3'
_refine_ls_weighting_scheme calc
_refine_ls_wR_factor_gt 0.1575
_refine_ls_wR_factor_ref 0.1740
_reflns_Friedel_coverage 0.000
_reflns_number_gt 2781
_reflns_number_total 3647
_reflns_threshold_expression 'I > 2\s(I)'
_cod_data_source_file c9cc05856g2.cif
_cod_data_source_block mn_otbu
_cod_database_code 7124113
_shelx_shelxl_version_number 2014/7
_chemical_oxdiff_formula 'C H N O Mn'
_shelx_space_group_comment
;
The symmetry employed for this shelxl refinement is uniquely defined
by the following loop, which should always be used as a source of
symmetry information in preference to the above space-group names.
They are only intended as comments.
;
_shelx_estimated_absorpt_t_max 0.925
_shelx_estimated_absorpt_t_min 0.858
_reflns_odcompleteness_completeness 91.38
_reflns_odcompleteness_iscentric 1
_reflns_odcompleteness_theta 25.63
_olex2_refinement_description
;
1. Fixed Uiso
 At 1.2 times of:
  All C(H) groups, All C(H,H) groups
2.a Secondary CH2 refined with riding coordinates:
 C14(H14A,H14B), C15(H15A,H15B)
2.b Aromatic/amide H refined with riding coordinates:
 C2(H2), C3(H3), C5(H5), C6(H6), C7(H7), C10(H10), C11(H11), C17(H17),
 C18(H18), C20(H20), C21(H21), C22(H22), C27(H27), C29(H29)
;
_olex2_date_sample_data_collection 2018-06-26
_olex2_submission_special_instructions 'No special instructions were received'

loop_
_space_group_symop_operation_xyz
'x, y, z'
'-x+1/2, y+1/2, -z+1/2'
'-x, -y, -z'
'x-1/2, -y-1/2, z-1/2'

loop_
_atom_site_label
_atom_site_type_symbol
_atom_site_fract_x
_atom_site_fract_y
_atom_site_fract_z
_atom_site_U_iso_or_equiv
_atom_site_adp_type
_atom_site_occupancy
_atom_site_site_symmetry_order
_atom_site_calc_flag
_atom_site_refinement_flags_posn
Mn1 Mn 0.67541(7) 0.39176(4) 0.53709(3) 0.0212(3) Uani 1 1 d .
Cl1 Cl 0.81406(13) 0.22373(8) 0.53658(5) 0.0307(3) Uani 1 1 d .
O1 O 0.7700(3) 0.4989(2) 0.49265(12) 0.0282(8) Uani 1 1 d .
O2 O 0.7599(3) 0.4580(2) 0.63091(12) 0.0270(7) Uani 1 1 d .
N1 N 0.5488(4) 0.3625(3) 0.43956(15) 0.0220(8) Uani 1 1 d .
N2 N 0.5372(4) 0.3222(2) 0.58116(15) 0.0207(8) Uani 1 1 d .
C1 C 0.7729(5) 0.5090(3) 0.42188(19) 0.0248(11) Uani 1 1 d .
C2 C 0.8809(5) 0.5791(3) 0.4084(2) 0.0294(12) Uani 1 1 d .
H2 H 0.9420 0.6133 0.4489 0.035 Uiso 1 1 calc R
C3 C 0.8958(6) 0.5966(3) 0.3371(2) 0.0290(11) Uani 1 1 d .
H3 H 0.9674 0.6417 0.3298 0.035 Uiso 1 1 calc R
C4 C 0.8036(5) 0.5470(3) 0.27428(19) 0.0241(10) Uani 1 1 d .
C5 C 0.8145(6) 0.5665(3) 0.1998(2) 0.0338(12) Uani 1 1 d .
H5 H 0.8839 0.6136 0.1918 0.041 Uiso 1 1 calc R
C6 C 0.7247(6) 0.5173(4) 0.1390(2) 0.0334(12) Uani 1 1 d .
H6 H 0.7340 0.5307 0.0905 0.040 Uiso 1 1 calc R
C7 C 0.6206(6) 0.4480(3) 0.15049(19) 0.0313(12) Uani 1 1 d .
H7 H 0.5606 0.4142 0.1094 0.038 Uiso 1 1 calc R
C8 C 0.6039(5) 0.4277(3) 0.22302(19) 0.0262(11) Uani 1 1 d .
C9 C 0.6956(5) 0.4774(3) 0.28622(18) 0.0228(10) Uani 1 1 d .
C10 C 0.4917(5) 0.3626(3) 0.23495(18) 0.0235(10) Uani 1 1 d .
H10 H 0.4297 0.3316 0.1935 0.028 Uiso 1 1 calc R
C11 C 0.4719(5) 0.3441(3) 0.30472(18) 0.0239(10) Uani 1 1 d .
H11 H 0.3958 0.3028 0.3097 0.029 Uiso 1 1 calc R
C12 C 0.5674(5) 0.3876(3) 0.37152(19) 0.0210(10) Uani 1 1 d .
C13 C 0.6800(5) 0.4557(3) 0.36119(18) 0.0228(10) Uani 1 1 d .
C14 C 0.4304(6) 0.2956(4) 0.4449(2) 0.0365(12) Uani 1 1 d .
H14A H 0.4239 0.2285 0.4130 0.044 Uiso 1 1 calc R
H14B H 0.3487 0.3412 0.4265 0.044 Uiso 1 1 calc R
C15 C 0.4365(6) 0.2574(3) 0.5247(2) 0.0349(13) Uani 1 1 d .
H15A H 0.3470 0.2669 0.5345 0.042 Uiso 1 1 calc R
H15B H 0.4595 0.1766 0.5296 0.042 Uiso 1 1 calc R
C16 C 0.5370(5) 0.3122(3) 0.65379(18) 0.0190(9) Uani 1 1 d .
C17 C 0.4353(5) 0.2444(3) 0.6759(2) 0.0265(11) Uani 1 1 d .
H17 H 0.3708 0.2058 0.6391 0.032 Uiso 1 1 calc R
C18 C 0.4303(6) 0.2347(3) 0.7490(2) 0.0291(11) Uani 1 1 d .
H18 H 0.3631 0.1889 0.7608 0.035 Uiso 1 1 calc R
C19 C 0.5252(5) 0.2930(3) 0.80858(19) 0.0257(11) Uani 1 1 d .
C20 C 0.5161(5) 0.2835(3) 0.8835(2) 0.0296(11) Uani 1 1 d .
H20 H 0.4518 0.2347 0.8956 0.036 Uiso 1 1 calc R
C21 C 0.6026(5) 0.3465(4) 0.9396(2) 0.0300(11) Uani 1 1 d .
H21 H 0.5957 0.3410 0.9891 0.036 Uiso 1 1 calc R
C22 C 0.6978(6) 0.4167(3) 0.92179(19) 0.0321(13) Uani 1 1 d .
H22 H 0.7540 0.4602 0.9596 0.039 Uiso 1 1 calc R
C23 C 0.7137(5) 0.4253(3) 0.84794(18) 0.0250(11) Uani 1 1 d .
C24 C 0.6260(5) 0.3614(3) 0.79005(18) 0.0207(10) Uani 1 1 d .
C25 C 0.6356(5) 0.3712(3) 0.71280(18) 0.0207(10) Uani 1 1 d .
C27 C 0.8285(5) 0.5039(3) 0.75781(19) 0.0279(11) Uani 1 1 d .
H27 H 0.8961 0.5507 0.7474 0.034 Uiso 1 1 calc R
C28 C 0.7386(5) 0.4414(3) 0.69781(18) 0.0218(10) Uani 1 1 d .
C29 C 0.8152(5) 0.4948(3) 0.82931(19) 0.0272(11) Uani 1 1 d .
H29 H 0.8747 0.5356 0.8673 0.033 Uiso 1 1 calc R

loop_
_atom_site_aniso_label
_atom_site_aniso_U_11
_atom_site_aniso_U_22
_atom_site_aniso_U_33
_atom_site_aniso_U_23
_atom_site_aniso_U_13
_atom_site_aniso_U_12
Mn1 0.0313(5) 0.0176(4) 0.0102(3) -0.00118(18) -0.0033(3) -0.0064(3)
Cl1 0.0396(8) 0.0291(6) 0.0191(5) 0.0005(3) -0.0009(4) 0.0043(5)
O1 0.040(2) 0.0271(14) 0.0128(12) 0.0015(10) -0.0025(12) -0.0108(15)
O2 0.035(2) 0.0283(15) 0.0162(12) -0.0030(10) 0.0034(12) -0.0114(14)
N1 0.029(2) 0.0160(15) 0.0160(14) 0.0012(11) -0.0034(14) -0.0059(16)
N2 0.031(2) 0.0144(14) 0.0146(14) -0.0010(11) 0.0004(13) -0.0051(16)
C1 0.039(3) 0.0170(18) 0.0164(17) 0.0034(13) 0.0030(17) -0.001(2)
C2 0.038(3) 0.026(2) 0.0184(19) -0.0005(15) -0.0042(18) -0.001(2)
C3 0.036(3) 0.025(2) 0.025(2) 0.0046(15) 0.0042(19) 0.001(2)
C4 0.031(3) 0.023(2) 0.0189(18) 0.0065(14) 0.0057(17) 0.009(2)
C5 0.044(4) 0.028(2) 0.029(2) 0.0084(17) 0.009(2) 0.004(2)
C6 0.049(4) 0.033(2) 0.0182(18) 0.0044(16) 0.0084(19) 0.013(2)
C7 0.048(4) 0.028(2) 0.0149(18) -0.0029(15) 0.0031(18) 0.014(2)
C8 0.041(3) 0.0177(19) 0.0155(18) -0.0022(14) -0.0016(18) 0.012(2)
C9 0.035(3) 0.0150(17) 0.0161(17) 0.0014(13) 0.0017(17) 0.0069(19)
C10 0.033(3) 0.0159(17) 0.0153(17) -0.0055(13) -0.0061(16) 0.0054(19)
C11 0.029(3) 0.0188(19) 0.0186(17) -0.0059(14) -0.0036(16) -0.0020(19)
C12 0.032(3) 0.0115(17) 0.0169(18) -0.0002(12) 0.0001(17) 0.0055(18)
C13 0.037(3) 0.0113(17) 0.0163(17) 0.0016(13) -0.0015(17) 0.0053(19)
C14 0.041(3) 0.040(2) 0.022(2) -0.0006(17) -0.0031(18) -0.014(3)
C15 0.047(4) 0.032(2) 0.022(2) -0.0012(16) 0.000(2) -0.017(2)
C16 0.025(3) 0.0123(17) 0.0183(17) 0.0016(13) 0.0034(15) 0.0020(18)
C17 0.039(3) 0.0153(18) 0.0238(18) 0.0010(14) 0.0049(19) -0.006(2)
C18 0.044(3) 0.0172(19) 0.027(2) 0.0048(15) 0.0100(19) -0.007(2)
C19 0.040(3) 0.0140(17) 0.0207(18) 0.0032(14) 0.0032(18) 0.007(2)
C20 0.037(3) 0.028(2) 0.025(2) 0.0057(15) 0.0103(19) 0.006(2)
C21 0.037(3) 0.035(2) 0.0173(18) 0.0052(16) 0.0059(17) 0.008(2)
C22 0.048(4) 0.028(2) 0.0142(18) 0.0006(15) -0.0033(19) 0.012(2)
C23 0.032(3) 0.0225(19) 0.0152(18) 0.0015(14) -0.0038(17) 0.007(2)
C24 0.033(3) 0.0113(17) 0.0159(17) 0.0019(13) 0.0023(16) 0.0071(19)
C25 0.032(3) 0.0119(16) 0.0158(17) -0.0017(13) 0.0006(16) 0.0034(18)
C27 0.034(3) 0.023(2) 0.0217(18) -0.0035(14) -0.0036(18) -0.004(2)
C28 0.029(3) 0.0189(19) 0.0132(17) 0.0004(13) -0.0029(16) 0.0019(19)
C29 0.031(3) 0.029(2) 0.0162(18) -0.0044(14) -0.0038(17) 0.005(2)

loop_
_atom_type_symbol
_atom_type_description
_atom_type_scat_dispersion_real
_atom_type_scat_dispersion_imag
_atom_type_scat_source
C C 0.0033 0.0016 'International Tables Vol C Tables 4.2.6.8 and 6.1.1.4'
H H 0.0000 0.0000 'International Tables Vol C Tables 4.2.6.8 and 6.1.1.4'
Cl Cl 0.1484 0.1585 'International Tables Vol C Tables 4.2.6.8 and 6.1.1.4'
Mn Mn 0.3368 0.7283 'International Tables Vol C Tables 4.2.6.8 and 6.1.1.4'
N N 0.0061 0.0033 'International Tables Vol C Tables 4.2.6.8 and 6.1.1.4'
O O 0.0106 0.0060 'International Tables Vol C Tables 4.2.6.8 and 6.1.1.4'

loop_
_geom_angle_atom_site_label_1
_geom_angle_atom_site_label_2
_geom_angle_atom_site_label_3
_geom_angle
O1 Mn1 Cl1 100.46(11)
O1 Mn1 O2 87.66(11)
O1 Mn1 N1 90.40(13)
O1 Mn1 N2 161.50(14)
O2 Mn1 Cl1 101.78(10)
O2 Mn1 N1 162.21(14)
O2 Mn1 N2 90.08(13)
N1 Mn1 Cl1 95.97(10)
N2 Mn1 Cl1 97.98(10)
N2 Mn1 N1 86.16(14)
C1 O1 Mn1 128.9(2)
C28 O2 Mn1 130.7(3)
C12 N1 Mn1 127.2(3)
C12 N1 C14 119.2(3)
C14 N1 Mn1 113.3(2)
C15 N2 Mn1 111.3(3)
C16 N2 Mn1 128.7(3)
C16 N2 C15 119.1(3)
O1 C1 C2 115.2(3)
O1 C1 C13 124.7(4)
C13 C1 C2 120.1(3)
C1 C2 H2 119.4
C3 C2 C1 121.2(4)
C3 C2 H2 119.4
C2 C3 H3 119.6
C2 C3 C4 120.8(4)
C4 C3 H3 119.6
C3 C4 C5 121.8(4)
C3 C4 C9 119.0(3)
C5 C4 C9 119.1(4)
C4 C5 H5 119.3
C6 C5 C4 121.5(5)
C6 C5 H5 119.3
C5 C6 H6 120.2
C5 C6 C7 119.6(4)
C7 C6 H6 120.2
C6 C7 H7 119.4
C6 C7 C8 121.1(4)
C8 C7 H7 119.4
C7 C8 C9 120.0(4)
C7 C8 C10 121.4(4)
C9 C8 C10 118.5(4)
C4 C9 C13 121.1(3)
C8 C9 C4 118.7(3)
C8 C9 C13 120.3(4)
C8 C10 H10 118.8
C11 C10 C8 122.4(3)
C11 C10 H10 118.8
C10 C11 H11 119.4
C10 C11 C12 121.2(4)
C12 C11 H11 119.4
N1 C12 C11 119.6(4)
N1 C12 C13 122.7(3)
C13 C12 C11 117.7(3)
C1 C13 C9 117.8(4)
C1 C13 C12 122.2(3)
C12 C13 C9 119.9(3)
N1 C14 H14A 109.1
N1 C14 H14B 109.1
N1 C14 C15 112.7(4)
H14A C14 H14B 107.8
C15 C14 H14A 109.1
C15 C14 H14B 109.1
N2 C15 C14 112.7(4)
N2 C15 H15A 109.1
N2 C15 H15B 109.1
C14 C15 H15A 109.1
C14 C15 H15B 109.1
H15A C15 H15B 107.8
N2 C16 C17 120.5(3)
N2 C16 C25 122.2(4)
C17 C16 C25 117.3(3)
C16 C17 H17 119.0
C18 C17 C16 121.9(4)
C18 C17 H17 119.0
C17 C18 H18 118.9
C17 C18 C19 122.1(4)
C19 C18 H18 118.9
C20 C19 C18 121.1(4)
C24 C19 C18 118.3(3)
C24 C19 C20 120.6(4)
C19 C20 H20 119.9
C21 C20 C19 120.2(4)
C21 C20 H20 119.9
C20 C21 H21 120.2
C22 C21 C20 119.7(4)
C22 C21 H21 120.2
C21 C22 H22 119.1
C21 C22 C23 121.9(4)
C23 C22 H22 119.1
C22 C23 C24 119.1(4)
C22 C23 C29 122.4(4)
C29 C23 C24 118.5(3)
C19 C24 C23 118.4(3)
C19 C24 C25 120.7(3)
C23 C24 C25 120.8(4)
C24 C25 C16 119.5(4)
C28 C25 C16 122.4(3)
C28 C25 C24 118.0(3)
C28 C27 H27 119.8
C29 C27 H27 119.8
C29 C27 C28 120.4(4)
O2 C28 C25 124.7(3)
O2 C28 C27 115.0(4)
C25 C28 C27 120.2(3)
C23 C29 H29 119.0
C27 C29 C23 121.9(4)
C27 C29 H29 119.0

loop_
_geom_bond_atom_site_label_1
_geom_bond_atom_site_label_2
_geom_bond_distance
Mn1 Cl1 2.4095(12)
Mn1 O1 1.877(3)
Mn1 O2 1.887(2)
Mn1 N1 1.955(3)
Mn1 N2 1.953(4)
O1 C1 1.310(4)
O2 C28 1.310(4)
N1 C12 1.339(5)
N1 C14 1.451(6)
N2 C15 1.468(5)
N2 C16 1.337(4)
C1 C2 1.432(7)
C1 C13 1.410(5)
C2 H2 0.9300
C2 C3 1.368(5)
C3 H3 0.9300
C3 C4 1.414(6)
C4 C5 1.414(5)
C4 C9 1.418(6)
C5 H5 0.9300
C5 C6 1.377(6)
C6 H6 0.9300
C6 C7 1.383(7)
C7 H7 0.9300
C7 C8 1.401(5)
C8 C9 1.417(5)
C8 C10 1.425(7)
C9 C13 1.444(5)
C10 H10 0.9300
C10 C11 1.360(5)
C11 H11 0.9300
C11 C12 1.451(5)
C12 C13 1.438(6)
C14 H14A 0.9700
C14 H14B 0.9700
C14 C15 1.515(5)
C15 H15A 0.9700
C15 H15B 0.9700
C16 C17 1.432(6)
C16 C25 1.451(5)
C17 H17 0.9300
C17 C18 1.358(5)
C18 H18 0.9300
C18 C19 1.434(6)
C19 C20 1.404(5)
C19 C24 1.400(6)
C20 H20 0.9300
C20 C21 1.384(6)
C21 H21 0.9300
C21 C22 1.362(7)
C22 H22 0.9300
C22 C23 1.406(5)
C23 C24 1.415(5)
C23 C29 1.414(7)
C24 C25 1.448(5)
C25 C28 1.403(6)
C27 H27 0.9300
C27 C28 1.439(5)
C27 C29 1.354(5)
C29 H29 0.9300
